data_4312306
loop_
_publ_author_name
'Renata Dreos'
'Giorgio Nardin'
'Lucio Randaccio'
'Patrizia Siega'
'Giovanni Tauzher'
'Vi\<snja Vrdoljak'

_publ_section_title
;
 New \b Cis Folded Organocobalt Derivatives with a Salen-Type Ligand
;
_journal_name_full 'Inorganic Chemistry'
_journal_page_first 6805
_journal_page_last 6811
_journal_paper_doi 10.1021/ic034085r
_journal_volume 42
_journal_year 2003
_chemical_formula_moiety '(C21 H24 Cl Co N2 O2),(C H4 O)'
_chemical_formula_sum 'C22 H28 Cl Co N2 O3'
_chemical_formula_weight 462.84
_chemical_name_systematic
;
 ?
;
_space_group_IT_number 2
_symmetry_cell_setting triclinic
_symmetry_space_group_name_Hall '-P 1'
_symmetry_space_group_name_H-M 'P -1'
_atom_sites_solution_hydrogens geom
_atom_sites_solution_primary direct
_atom_sites_solution_secondary difmap
_audit_creation_method SHELXL-97
_cell_angle_alpha 99.05(2)
_cell_angle_beta 104.95(2)
_cell_angle_gamma 108.59(2)
_cell_formula_units_Z 2
_cell_length_a 9.508(3)
_cell_length_b 10.676(9)
_cell_length_c 12.101(5)
_cell_measurement_reflns_used 'three frames with I>20sigma(I)'
_cell_measurement_temperature 293(2)
_cell_measurement_theta_max 'not available'
_cell_measurement_theta_min 'not available'
_cell_volume 1085.7(11)
_computing_structure_refinement 'SHELXL-97 (Sheldrick, 1997)'
_diffrn_ambient_temperature 293(2)
_diffrn_measured_fraction_theta_full 0.928
_diffrn_measured_fraction_theta_max 0.928
_diffrn_measurement_device_type 'Nonius DIP 1030 H System'
_diffrn_measurement_method '30 frames rotation 6\% phi'
_diffrn_radiation_monochromator graphite
_diffrn_radiation_source 'fine-focus sealed tube'
_diffrn_radiation_type MoK\a
_diffrn_radiation_wavelength 0.71069
_diffrn_reflns_av_R_equivalents 0.0500
_diffrn_reflns_av_sigmaI/netI 0.0681
_diffrn_reflns_limit_h_max 11
_diffrn_reflns_limit_h_min -11
_diffrn_reflns_limit_k_max 12
_diffrn_reflns_limit_k_min -13
_diffrn_reflns_limit_l_max 14
_diffrn_reflns_limit_l_min -13
_diffrn_reflns_number 6717
_diffrn_reflns_theta_full 26.02
_diffrn_reflns_theta_max 26.02
_diffrn_reflns_theta_min 4.60
_diffrn_standards_decay_% 'not available'
_diffrn_standards_interval_time 'not available'
_diffrn_standards_number 'not used'
_exptl_absorpt_coefficient_mu 0.939
_exptl_absorpt_correction_T_max none
_exptl_absorpt_correction_T_min none
_exptl_absorpt_correction_type not_absorpt_correction
_exptl_absorpt_process_details none
_exptl_crystal_colour red
_exptl_crystal_density_diffrn 1.416
_exptl_crystal_density_meas ?
_exptl_crystal_density_method 'not measured'
_exptl_crystal_description prism
_exptl_crystal_F_000 484
_exptl_crystal_size_max 0.30
_exptl_crystal_size_mid 0.25
_exptl_crystal_size_min 0.20
_refine_diff_density_max 0.670
_refine_diff_density_min -0.620
_refine_diff_density_rms 0.132
_refine_ls_extinction_coef 0.086(10)
_refine_ls_extinction_expression Fc^*^=kFc[1+0.001xFc^2^\l^3^/sin(2\q)]^-1/4^
_refine_ls_extinction_method SHELXL
_refine_ls_goodness_of_fit_ref 0.844
_refine_ls_hydrogen_treatment mixed
_refine_ls_matrix_type full
_refine_ls_number_parameters 268
_refine_ls_number_reflns 3967
_refine_ls_number_restraints 0
_refine_ls_restrained_S_all 0.844
_refine_ls_R_factor_all 0.0820
_refine_ls_R_factor_gt 0.0600
_refine_ls_shift/su_max 1.461
_refine_ls_shift/su_mean 0.031
_refine_ls_structure_factor_coef Fsqd
_refine_ls_weighting_details 'calc w=1/[\s^2^(Fo^2^)+(0.1502P)^2^+0.5889P] where P=(Fo^2^+2Fc^2^)/3'
_refine_ls_weighting_scheme calc
_refine_ls_wR_factor_gt 0.1623
_refine_ls_wR_factor_ref 0.1923
_reflns_number_gt 2936
_reflns_number_total 3967
_reflns_threshold_expression >2sigma(I)
_cod_data_source_file ic034085rsi20030127_110931_1.cif
_cod_data_source_block meclsal_1
_cod_depositor_comments
;
The following automatic conversions were performed:

'_exptl_crystal_density_meas' value 'not measured' was changed to '?'
- the value is perceived as not measured.

Automatic conversion script
Id: cif_fix_values 3008 2015-01-20 13:52:24Z robertas 
;
_cod_original_cell_volume 1085.6(11)
_cod_database_code 4312306

loop_
_symmetry_equiv_pos_as_xyz
'x, y, z'
'-x, -y, -z'

loop_
_atom_site_label
_atom_site_type_symbol
_atom_site_fract_x
_atom_site_fract_y
_atom_site_fract_z
_atom_site_U_iso_or_equiv
_atom_site_adp_type
_atom_site_occupancy
_atom_site_symmetry_multiplicity
_atom_site_calc_flag
_atom_site_refinement_flags
_atom_site_disorder_assembly
_atom_site_disorder_group
C1 C 0.6123(5) 0.5230(4) 1.2153(4) 0.0576(10) Uani 1 1 d . . .
C2 C 0.7624(6) 0.5554(5) 1.2952(4) 0.0671(12) Uani 1 1 d . . .
H2 H 0.8392 0.5393 1.2674 0.080 Uiso 1 1 calc R . .
C3 C 0.7983(7) 0.6112(6) 1.4149(5) 0.0779(15) Uani 1 1 d . . .
H3 H 0.8990 0.6322 1.4662 0.093 Uiso 1 1 calc R . .
C4 C 0.6859(7) 0.6364(5) 1.4601(5) 0.0754(14) Uani 1 1 d . . .
C5 C 0.5366(6) 0.5987(5) 1.3819(4) 0.0656(12) Uani 1 1 d . . .
H5 H 0.4597 0.6123 1.4111 0.079 Uiso 1 1 calc R . .
C6 C 0.4951(5) 0.5406(5) 1.2597(4) 0.0599(11) Uani 1 1 d . . .
C7 C 0.3332(6) 0.5042(5) 1.1810(4) 0.0597(10) Uani 1 1 d . . .
C8 C 0.1236(5) 0.3949(5) 0.9958(4) 0.0620(11) Uani 1 1 d . . .
H8A H 0.1239 0.4702 0.9601 0.074 Uiso 1 1 calc R . .
H8B H 0.0528 0.3867 1.0418 0.074 Uiso 1 1 calc R . .
C9 C 0.0660(5) 0.2630(5) 0.8992(5) 0.0663(12) Uani 1 1 d . . .
H9A H 0.0042 0.1873 0.9231 0.080 Uiso 1 1 calc R . .
H9B H -0.0007 0.2703 0.8269 0.080 Uiso 1 1 calc R . .
C10 C 0.1733(5) 0.1442(5) 0.7812(4) 0.0603(11) Uani 1 1 d . . .
C11 C 0.2975(6) 0.1034(4) 0.7575(4) 0.0583(10) Uani 1 1 d . . .
C12 C 0.2601(7) -0.0085(5) 0.6602(5) 0.0716(13) Uani 1 1 d . . .
H12 H 0.1562 -0.0507 0.6105 0.086 Uiso 1 1 calc R . .
C13 C 0.3679(8) -0.0586(6) 0.6349(5) 0.0791(15) Uani 1 1 d . . .
C14 C 0.5221(7) 0.0049(6) 0.7117(5) 0.0779(15) Uani 1 1 d . . .
H14 H 0.5973 -0.0285 0.6988 0.093 Uiso 1 1 calc R . .
C15 C 0.5662(7) 0.1157(5) 0.8061(5) 0.0685(12) Uani 1 1 d . . .
H15 H 0.6706 0.1561 0.8549 0.082 Uiso 1 1 calc R . .
C16 C 0.4572(5) 0.1692(4) 0.8306(4) 0.0556(10) Uani 1 1 d . . .
C17 C 0.3871(5) 0.2133(5) 1.0858(5) 0.0620(11) Uani 1 1 d . . .
H17A H 0.4212 0.1463 1.0485 0.074 Uiso 1 1 calc R . .
H17B H 0.4644 0.2595 1.1639 0.074 Uiso 1 1 calc R . .
C41 C 0.7278(9) 0.7048(7) 1.5895(5) 0.100(2) Uani 1 1 d . . .
H41A H 0.7442 0.8000 1.5992 0.150 Uiso 1 1 calc R . .
H41B H 0.8221 0.6965 1.6343 0.150 Uiso 1 1 calc R . .
H41C H 0.6436 0.6616 1.6175 0.150 Uiso 1 1 calc R . .
C71 C 0.2266(7) 0.5633(6) 1.2236(6) 0.0821(15) Uani 1 1 d . . .
H71A H 0.1669 0.5886 1.1602 0.123 Uiso 1 1 calc R . .
H71B H 0.2886 0.6427 1.2889 0.123 Uiso 1 1 calc R . .
H71C H 0.1564 0.4961 1.2488 0.123 Uiso 1 1 calc R . .
C101 C 0.0083(6) 0.0733(6) 0.6939(5) 0.0840(16) Uani 1 1 d . . .
H10A H -0.0644 0.0462 0.7360 0.126 Uiso 1 1 calc R . .
H10B H 0.0022 -0.0062 0.6402 0.126 Uiso 1 1 calc R . .
H10C H -0.0177 0.1349 0.6500 0.126 Uiso 1 1 calc R . .
C131 C 0.3196(10) -0.1807(8) 0.5329(6) 0.116(3) Uani 1 1 d . . .
H13A H 0.3269 -0.2574 0.5626 0.173 Uiso 1 1 calc R . .
H13B H 0.3877 -0.1603 0.4864 0.173 Uiso 1 1 calc R . .
H13C H 0.2132 -0.2026 0.4844 0.173 Uiso 1 1 calc R . .
N1 N 0.2827(4) 0.4237(4) 1.0742(3) 0.0532(8) Uani 1 1 d . . .
N2 N 0.2005(4) 0.2367(3) 0.8773(3) 0.0520(8) Uani 1 1 d . . .
O1 O 0.5884(3) 0.4810(3) 1.1000(2) 0.0521(7) Uani 1 1 d . . .
O2 O 0.5126(3) 0.2795(3) 0.9199(3) 0.0583(7) Uani 1 1 d . . .
Co Co 0.39290(6) 0.34738(5) 0.99488(5) 0.0495(3) Uani 1 1 d . . .
Cl Cl 0.20648(17) 0.12265(15) 1.10496(14) 0.0835(4) Uani 1 1 d . . .
C C 0.2044(9) -0.2068(8) 0.8613(8) 0.114(2) Uani 1 1 d . . .
H0A H 0.3024 -0.1323 0.9050 0.171 Uiso 1 1 calc R . .
H0B H 0.1193 -0.1762 0.8595 0.171 Uiso 1 1 calc R . .
H0C H 0.2021 -0.2381 0.7818 0.171 Uiso 1 1 calc R . .
O O 0.1888(4) -0.3133(4) 0.9158(4) 0.0858(11) Uani 1 1 d . . .
H0 H 0.2745 -0.3014 0.9624 0.129 Uiso 1 1 calc . . .

loop_
_atom_site_aniso_label
_atom_site_aniso_U_11
_atom_site_aniso_U_22
_atom_site_aniso_U_33
_atom_site_aniso_U_23
_atom_site_aniso_U_13
_atom_site_aniso_U_12
C1 0.054(2) 0.054(2) 0.058(2) 0.015(2) 0.0136(19) 0.0149(19)
C2 0.062(3) 0.076(3) 0.058(3) 0.012(2) 0.015(2) 0.024(2)
C3 0.072(3) 0.081(3) 0.062(3) 0.020(3) 0.005(2) 0.017(3)
C4 0.086(4) 0.063(3) 0.058(3) 0.011(2) 0.020(3) 0.009(3)
C5 0.076(3) 0.063(3) 0.057(3) 0.009(2) 0.028(2) 0.023(2)
C6 0.059(2) 0.055(2) 0.060(3) 0.016(2) 0.017(2) 0.0148(19)
C7 0.061(3) 0.055(2) 0.064(3) 0.015(2) 0.024(2) 0.022(2)
C8 0.054(2) 0.063(3) 0.071(3) 0.010(2) 0.021(2) 0.027(2)
C9 0.047(2) 0.067(3) 0.076(3) 0.010(2) 0.017(2) 0.018(2)
C10 0.053(2) 0.054(2) 0.067(3) 0.015(2) 0.014(2) 0.0162(19)
C11 0.067(3) 0.046(2) 0.060(3) 0.0081(19) 0.020(2) 0.0223(19)
C12 0.078(3) 0.066(3) 0.062(3) 0.006(2) 0.018(2) 0.025(2)
C13 0.111(5) 0.074(3) 0.061(3) 0.008(3) 0.032(3) 0.049(3)
C14 0.092(4) 0.080(3) 0.078(3) 0.015(3) 0.035(3) 0.050(3)
C15 0.078(3) 0.068(3) 0.067(3) 0.013(2) 0.026(2) 0.037(3)
C16 0.063(2) 0.046(2) 0.061(2) 0.0115(19) 0.023(2) 0.0228(19)
C17 0.052(2) 0.055(2) 0.078(3) 0.017(2) 0.020(2) 0.0199(19)
C41 0.113(5) 0.094(4) 0.054(3) 0.002(3) 0.023(3) 0.001(4)
C71 0.075(3) 0.087(4) 0.086(4) 0.005(3) 0.031(3) 0.038(3)
C101 0.068(3) 0.085(4) 0.075(3) -0.008(3) 0.010(3) 0.022(3)
C131 0.135(6) 0.105(5) 0.093(5) -0.019(4) 0.024(4) 0.060(5)
N1 0.0490(18) 0.0503(18) 0.062(2) 0.0162(16) 0.0198(16) 0.0188(15)
N2 0.0508(18) 0.0479(17) 0.057(2) 0.0086(15) 0.0204(15) 0.0187(15)
O1 0.0488(15) 0.0592(16) 0.0482(15) 0.0103(13) 0.0174(12) 0.0207(13)
O2 0.0524(16) 0.0538(16) 0.0691(19) 0.0129(15) 0.0213(14) 0.0212(13)
Co 0.0446(4) 0.0485(4) 0.0554(4) 0.0113(3) 0.0165(2) 0.0188(2)
Cl 0.0737(8) 0.0876(9) 0.1024(10) 0.0475(8) 0.0401(7) 0.0278(7)
C 0.097(5) 0.118(6) 0.153(7) 0.077(5) 0.044(5) 0.052(4)
O 0.060(2) 0.090(3) 0.113(3) 0.041(2) 0.027(2) 0.0301(19)

loop_
_atom_type_symbol
_atom_type_description
_atom_type_scat_dispersion_real
_atom_type_scat_dispersion_imag
_atom_type_scat_source
C C 0.0033 0.0016 'International Tables Vol C Tables 4.2.6.8 and 6.1.1.4'
H H 0.0000 0.0000 'International Tables Vol C Tables 4.2.6.8 and 6.1.1.4'
N N 0.0061 0.0033 'International Tables Vol C Tables 4.2.6.8 and 6.1.1.4'
O O 0.0106 0.0060 'International Tables Vol C Tables 4.2.6.8 and 6.1.1.4'
Co Co 0.3494 0.9721 'International Tables Vol C Tables 4.2.6.8 and 6.1.1.4'
Cl Cl 0.1484 0.1585 'International Tables Vol C Tables 4.2.6.8 and 6.1.1.4'

loop_
_geom_angle_atom_site_label_1
_geom_angle_atom_site_label_2
_geom_angle_atom_site_label_3
_geom_angle
_geom_angle_site_symmetry_1
_geom_angle_site_symmetry_3
_geom_angle_publ_flag
O1 C1 C2 118.4(4) . . ?
O1 C1 C6 122.9(4) . . ?
C2 C1 C6 118.7(4) . . ?
C3 C2 C1 121.0(5) . . ?
C3 C2 H2 119.5 . . ?
C1 C2 H2 119.5 . . ?
C2 C3 C4 121.2(5) . . ?
C2 C3 H3 119.4 . . ?
C4 C3 H3 119.4 . . ?
C5 C4 C3 117.6(5) . . ?
C5 C4 C41 121.3(6) . . ?
C3 C4 C41 121.1(5) . . ?
C4 C5 C6 122.9(5) . . ?
C4 C5 H5 118.5 . . ?
C6 C5 H5 118.6 . . ?
C1 C6 C5 118.5(4) . . ?
C1 C6 C7 121.6(4) . . ?
C5 C6 C7 119.9(5) . . ?
N1 C7 C6 120.7(4) . . ?
N1 C7 C71 119.9(4) . . ?
C6 C7 C71 119.4(4) . . ?
N1 C8 C9 110.4(4) . . ?
N1 C8 H8A 109.6 . . ?
C9 C8 H8A 109.6 . . ?
N1 C8 H8B 109.6 . . ?
C9 C8 H8B 109.6 . . ?
H8A C8 H8B 108.1 . . ?
N2 C9 C8 110.1(4) . . ?
N2 C9 H9A 109.6 . . ?
C8 C9 H9A 109.6 . . ?
N2 C9 H9B 109.6 . . ?
C8 C9 H9B 109.6 . . ?
H9A C9 H9B 108.2 . . ?
N2 C10 C11 121.7(4) . . ?
N2 C10 C101 119.7(4) . . ?
C11 C10 C101 118.5(4) . . ?
C16 C11 C12 117.4(4) . . ?
C16 C11 C10 122.6(4) . . ?
C12 C11 C10 120.0(5) . . ?
C13 C12 C11 124.0(5) . . ?
C13 C12 H12 118.0 . . ?
C11 C12 H12 118.0 . . ?
C12 C13 C14 116.9(5) . . ?
C12 C13 C131 121.4(6) . . ?
C14 C13 C131 121.6(6) . . ?
C15 C14 C13 121.7(5) . . ?
C15 C14 H14 119.2 . . ?
C13 C14 H14 119.1 . . ?
C14 C15 C16 121.6(5) . . ?
C14 C15 H15 119.2 . . ?
C16 C15 H15 119.2 . . ?
O2 C16 C15 116.9(4) . . ?
O2 C16 C11 124.8(4) . . ?
C15 C16 C11 118.3(4) . . ?
Cl C17 Co 118.6(2) . . ?
Cl C17 H17A 107.7 . . ?
Co C17 H17A 107.7 . . ?
Cl C17 H17B 107.7 . . ?
Co C17 H17B 107.7 . . ?
H17A C17 H17B 107.1 . . ?
C4 C41 H41A 109.4 . . ?
C4 C41 H41B 109.5 . . ?
H41A C41 H41B 109.5 . . ?
C4 C41 H41C 109.5 . . ?
H41A C41 H41C 109.5 . . ?
H41B C41 H41C 109.5 . . ?
C7 C71 H71A 109.5 . . ?
C7 C71 H71B 109.5 . . ?
H71A C71 H71B 109.5 . . ?
C7 C71 H71C 109.5 . . ?
H71A C71 H71C 109.5 . . ?
H71B C71 H71C 109.5 . . ?
C10 C101 H10A 109.5 . . ?
C10 C101 H10B 109.5 . . ?
H10A C101 H10B 109.4 . . ?
C10 C101 H10C 109.5 . . ?
H10A C101 H10C 109.4 . . ?
H10B C101 H10C 109.4 . . ?
C13 C131 H13A 109.5 . . ?
C13 C131 H13B 109.5 . . ?
H13A C131 H13B 109.5 . . ?
C13 C131 H13C 109.5 . . ?
H13A C131 H13C 109.5 . . ?
H13B C131 H13C 109.5 . . ?
C7 N1 C8 119.4(4) . . ?
C7 N1 Co 128.9(3) . . ?
C8 N1 Co 111.4(3) . . ?
C10 N2 C9 118.1(4) . . ?
C10 N2 Co 128.8(3) . . ?
C9 N2 Co 113.1(3) . . ?
C1 O1 Co 121.4(3) . . ?
C1 O1 Co 113.5(3) . 2_667 ?
Co O1 Co 99.23(12) . 2_667 ?
C16 O2 Co 125.8(3) . . ?
O2 Co N1 176.95(14) . . ?
O2 Co N2 94.43(15) . . ?
N1 Co N2 88.39(15) . . ?
O2 Co O1 85.99(13) . . ?
N1 Co O1 91.05(14) . . ?
N2 Co O1 170.80(14) . . ?
O2 Co C17 88.91(18) . . ?
N1 Co C17 92.08(18) . . ?
N2 Co C17 93.86(18) . . ?
O1 Co C17 95.34(17) . . ?
O2 Co O1 92.64(12) . 2_667 ?
N1 Co O1 86.17(13) . 2_667 ?
N2 Co O1 90.03(14) . 2_667 ?
O1 Co O1 80.77(12) . 2_667 ?
C17 Co O1 175.69(16) . 2_667 ?
O C H0A 109.5 . . ?
O C H0B 109.4 . . ?
H0A C H0B 109.5 . . ?
O C H0C 109.5 . . ?
H0A C H0C 109.5 . . ?
H0B C H0C 109.5 . . ?
C O H0 109.5 . . ?

loop_
_geom_bond_atom_site_label_1
_geom_bond_atom_site_label_2
_geom_bond_distance
_geom_bond_site_symmetry_2
_geom_bond_publ_flag
C1 O1 1.332(5) . ?
C1 C2 1.400(6) . ?
C1 C6 1.406(7) . ?
C2 C3 1.382(7) . ?
C2 H2 0.9300 . ?
C3 C4 1.397(8) . ?
C3 H3 0.9300 . ?
C4 C5 1.377(8) . ?
C4 C41 1.509(7) . ?
C5 C6 1.407(7) . ?
C5 H5 0.9300 . ?
C6 C7 1.474(6) . ?
C7 N1 1.307(6) . ?
C7 C71 1.505(7) . ?
C8 N1 1.468(6) . ?
C8 C9 1.520(7) . ?
C8 H8A 0.9700 . ?
C8 H8B 0.9700 . ?
C9 N2 1.471(6) . ?
C9 H9A 0.9700 . ?
C9 H9B 0.9700 . ?
C10 N2 1.310(6) . ?
C10 C11 1.460(7) . ?
C10 C101 1.512(7) . ?
C11 C16 1.419(6) . ?
C11 C12 1.417(7) . ?
C12 C13 1.375(7) . ?
C12 H12 0.9300 . ?
C13 C14 1.392(8) . ?
C13 C131 1.501(8) . ?
C14 C15 1.375(7) . ?
C14 H14 0.9300 . ?
C15 C16 1.404(6) . ?
C15 H15 0.9300 . ?
C16 O2 1.320(5) . ?
C17 Cl 1.777(5) . ?
C17 Co 1.934(5) . ?
C17 H17A 0.9700 . ?
C17 H17B 0.9700 . ?
C41 H41A 0.9600 . ?
C41 H41B 0.9600 . ?
C41 H41C 0.9600 . ?
C71 H71A 0.9600 . ?
C71 H71B 0.9600 . ?
C71 H71C 0.9600 . ?
C101 H10A 0.9603 . ?
C101 H10B 0.9603 . ?
C101 H10C 0.9603 . ?
C131 H13A 0.9600 . ?
C131 H13B 0.9600 . ?
C131 H13C 0.9600 . ?
N1 Co 1.870(4) . ?
N2 Co 1.875(4) . ?
O1 Co 1.904(3) . ?
O1 Co 2.295(3) 2_667 ?
O2 Co 1.869(3) . ?
Co O1 2.295(3) 2_667 ?
C O 1.389(7) . ?
C H0A 0.9600 . ?
C H0B 0.9600 . ?
C H0C 0.9600 . ?
O H0 0.8199 . ?

loop_
_geom_torsion_atom_site_label_1
_geom_torsion_atom_site_label_2
_geom_torsion_atom_site_label_3
_geom_torsion_atom_site_label_4
_geom_torsion
_geom_torsion_site_symmetry_1
_geom_torsion_site_symmetry_2
_geom_torsion_site_symmetry_3
_geom_torsion_site_symmetry_4
_geom_torsion_publ_flag
O1 C1 C2 C3 174.1(5) . . . . ?
C6 C1 C2 C3 -3.7(7) . . . . ?
C1 C2 C3 C4 0.3(8) . . . . ?
C2 C3 C4 C5 2.5(8) . . . . ?
C2 C3 C4 C41 -176.4(6) . . . . ?
C3 C4 C5 C6 -1.9(8) . . . . ?
C41 C4 C5 C6 177.0(5) . . . . ?
O1 C1 C6 C5 -173.5(4) . . . . ?
C2 C1 C6 C5 4.2(7) . . . . ?
O1 C1 C6 C7 4.3(7) . . . . ?
C2 C1 C6 C7 -178.0(4) . . . . ?
C4 C5 C6 C1 -1.4(7) . . . . ?
C4 C5 C6 C7 -179.3(5) . . . . ?
C1 C6 C7 N1 17.6(7) . . . . ?
C5 C6 C7 N1 -164.7(4) . . . . ?
C1 C6 C7 C71 -161.1(5) . . . . ?
C5 C6 C7 C71 16.7(7) . . . . ?
N1 C8 C9 N2 -25.7(6) . . . . ?
N2 C10 C11 C16 -6.0(7) . . . . ?
C101 C10 C11 C16 176.3(5) . . . . ?
N2 C10 C11 C12 172.2(4) . . . . ?
C101 C10 C11 C12 -5.5(7) . . . . ?
C16 C11 C12 C13 1.8(8) . . . . ?
C10 C11 C12 C13 -176.5(5) . . . . ?
C11 C12 C13 C14 1.0(8) . . . . ?
C11 C12 C13 C131 177.8(6) . . . . ?
C12 C13 C14 C15 -2.3(9) . . . . ?
C131 C13 C14 C15 -179.1(6) . . . . ?
C13 C14 C15 C16 0.8(9) . . . . ?
C14 C15 C16 O2 -177.0(5) . . . . ?
C14 C15 C16 C11 2.1(7) . . . . ?
C12 C11 C16 O2 175.7(4) . . . . ?
C10 C11 C16 O2 -6.0(7) . . . . ?
C12 C11 C16 C15 -3.3(7) . . . . ?
C10 C11 C16 C15 175.0(4) . . . . ?
C6 C7 N1 C8 -177.0(4) . . . . ?
C71 C7 N1 C8 1.7(6) . . . . ?
C6 C7 N1 Co -3.7(6) . . . . ?
C71 C7 N1 Co 175.0(4) . . . . ?
C9 C8 N1 C7 -158.4(4) . . . . ?
C9 C8 N1 Co 27.2(5) . . . . ?
C11 C10 N2 C9 -174.8(4) . . . . ?
C101 C10 N2 C9 2.9(7) . . . . ?
C11 C10 N2 Co 6.5(7) . . . . ?
C101 C10 N2 Co -175.8(4) . . . . ?
C8 C9 N2 C10 -165.9(4) . . . . ?
C8 C9 N2 Co 13.0(5) . . . . ?
C2 C1 O1 Co 145.2(4) . . . . ?
C6 C1 O1 Co -37.1(5) . . . . ?
C2 C1 O1 Co -96.8(4) . . . 2_667 ?
C6 C1 O1 Co 81.0(4) . . . 2_667 ?
C15 C16 O2 Co -164.4(3) . . . . ?
C11 C16 O2 Co 16.6(6) . . . . ?
C16 O2 Co N1 -170(2) . . . . ?
C16 O2 Co N2 -13.0(4) . . . . ?
C16 O2 Co O1 176.3(3) . . . . ?
C16 O2 Co C17 80.8(4) . . . . ?
C16 O2 Co O1 -103.2(3) . . . 2_667 ?
C7 N1 Co O2 -33(3) . . . . ?
C8 N1 Co O2 141(3) . . . . ?
C7 N1 Co N2 169.6(4) . . . . ?
C8 N1 Co N2 -16.6(3) . . . . ?
C7 N1 Co O1 -19.5(4) . . . . ?
C8 N1 Co O1 154.2(3) . . . . ?
C7 N1 Co C17 75.8(4) . . . . ?
C8 N1 Co C17 -110.4(3) . . . . ?
C7 N1 Co O1 -100.2(4) . . . 2_667 ?
C8 N1 Co O1 73.5(3) . . . 2_667 ?
C10 N2 Co O2 1.7(4) . . . . ?
C9 N2 Co O2 -177.1(3) . . . . ?
C10 N2 Co N1 -179.5(4) . . . . ?
C9 N2 Co N1 1.7(3) . . . . ?
C10 N2 Co O1 93.9(9) . . . . ?
C9 N2 Co O1 -84.9(9) . . . . ?
C10 N2 Co C17 -87.5(4) . . . . ?
C9 N2 Co C17 93.7(3) . . . . ?
C10 N2 Co O1 94.3(4) . . . 2_667 ?
C9 N2 Co O1 -84.5(3) . . . 2_667 ?
C1 O1 Co O2 -141.8(3) . . . . ?
Co O1 Co O2 93.33(13) 2_667 . . . ?
C1 O1 Co N1 38.9(3) . . . . ?
Co O1 Co N1 -85.95(14) 2_667 . . . ?
C1 O1 Co N2 125.3(8) . . . . ?
Co O1 Co N2 0.4(8) 2_667 . . . ?
C1 O1 Co C17 -53.3(3) . . . . ?
Co O1 Co C17 -178.14(16) 2_667 . . . ?
C1 O1 Co O1 124.9(3) . . . 2_667 ?
Co O1 Co O1 0.0 2_667 . . 2_667 ?
Cl C17 Co O2 -136.7(3) . . . . ?
Cl C17 Co N1 46.2(3) . . . . ?
Cl C17 Co N2 -42.3(3) . . . . ?
Cl C17 Co O1 137.4(3) . . . . ?
Cl C17 Co O1 112.2(19) . . . 2_667 ?
